data_4066643
loop_
_publ_author_name
'Chen, Dafa'
'Zhang, Xi'
'Xu, Shansheng'
'Song, Haibin'
'Wang, Baiquan'

_publ_section_title
;
 Pyridyl-Substituted Indenyl Ruthenium Complexes: Synthesis, Structures,
 and Reactivities
;
_journal_issue 15
_journal_name_full Organometallics
_journal_page_first 3418
_journal_paper_doi 10.1021/om100556y
_journal_volume 29
_journal_year 2010
_chemical_formula_moiety 'C25 H19 N O6 Ru2'
_chemical_formula_sum 'C25 H19 N O6 Ru2'
_chemical_formula_weight 631.55
_chemical_name_systematic
; 
 ? 
;
_space_group_IT_number 14
_symmetry_cell_setting monoclinic
_symmetry_space_group_name_Hall '-P 2ybc'
_symmetry_space_group_name_H-M 'P 1 21/c 1'
_atom_sites_solution_hydrogens geom
_atom_sites_solution_primary direct
_atom_sites_solution_secondary difmap
_audit_creation_method SHELXL-97
_cell_angle_alpha 90.00
_cell_angle_beta 108.543(5)
_cell_angle_gamma 90.00
_cell_formula_units_Z 4
_cell_length_a 8.503(5)
_cell_length_b 24.246(12)
_cell_length_c 11.983(6)
_cell_measurement_reflns_used 5630
_cell_measurement_temperature 113(2)
_cell_measurement_theta_max 27.9
_cell_measurement_theta_min 1.7
_cell_volume 2342(2)
_computing_cell_refinement CrystalClear
_computing_data_collection CrystalClear
_computing_data_reduction CrystalClear
_computing_publication_material 'CrystalStructure 3.7.0'
_computing_structure_refinement 'SHELXL-97 (Sheldrick, 1997)'
_computing_structure_solution 'SHELXS-97 (Sheldrick, 1990)'
_diffrn_ambient_temperature 113(2)
_diffrn_detector_area_resol_mean 7.31
_diffrn_measured_fraction_theta_full 0.990
_diffrn_measured_fraction_theta_max 0.990
_diffrn_measurement_device_type 'Rigaku Saturn'
_diffrn_measurement_method \w
_diffrn_radiation_monochromator confocal
_diffrn_radiation_source 'Rotating anode'
_diffrn_radiation_type MoK\a
_diffrn_radiation_wavelength 0.71070
_diffrn_reflns_av_R_equivalents 0.0380
_diffrn_reflns_av_sigmaI/netI 0.0331
_diffrn_reflns_limit_h_max 11
_diffrn_reflns_limit_h_min -11
_diffrn_reflns_limit_k_max 31
_diffrn_reflns_limit_k_min -30
_diffrn_reflns_limit_l_max 15
_diffrn_reflns_limit_l_min -15
_diffrn_reflns_number 21492
_diffrn_reflns_theta_full 27.89
_diffrn_reflns_theta_max 27.89
_diffrn_reflns_theta_min 1.68
_exptl_absorpt_coefficient_mu 1.331
_exptl_absorpt_correction_T_max 0.8356
_exptl_absorpt_correction_T_min 0.8152
_exptl_absorpt_correction_type multi-scan
_exptl_absorpt_process_details 'Jacobson, R. (1998) Private communication'
_exptl_crystal_colour red
_exptl_crystal_density_diffrn 1.791
_exptl_crystal_density_method 'not measured'
_exptl_crystal_description prism
_exptl_crystal_F_000 1248
_exptl_crystal_size_max 0.16
_exptl_crystal_size_mid 0.14
_exptl_crystal_size_min 0.14
_refine_diff_density_max 1.166
_refine_diff_density_min -0.820
_refine_diff_density_rms 0.106
_refine_ls_extinction_method none
_refine_ls_goodness_of_fit_ref 1.106
_refine_ls_hydrogen_treatment constr
_refine_ls_matrix_type full
_refine_ls_number_parameters 309
_refine_ls_number_reflns 5531
_refine_ls_number_restraints 0
_refine_ls_restrained_S_all 1.106
_refine_ls_R_factor_all 0.0445
_refine_ls_R_factor_gt 0.0385
_refine_ls_shift/su_max 0.002
_refine_ls_shift/su_mean 0.000
_refine_ls_structure_factor_coef Fsqd
_refine_ls_weighting_details 'calc w=1/[\s^2^(Fo^2^)+(0.0403P)^2^+2.8778P] where P=(Fo^2^+2Fc^2^)/3'
_refine_ls_weighting_scheme calc
_refine_ls_wR_factor_gt 0.0859
_refine_ls_wR_factor_ref 0.0909
_reflns_number_gt 4983
_reflns_number_total 5531
_reflns_threshold_expression >2sigma(I)
_cod_data_source_file om100556y_si_001.cif
_cod_data_source_block r070317a
_cod_database_code 4066643

loop_
_symmetry_equiv_pos_as_xyz
'x, y, z'
'-x, y+1/2, -z+1/2'
'-x, -y, -z'
'x, -y-1/2, z-1/2'

loop_
_atom_site_label
_atom_site_type_symbol
_atom_site_fract_x
_atom_site_fract_y
_atom_site_fract_z
_atom_site_U_iso_or_equiv
_atom_site_adp_type
_atom_site_occupancy
_atom_site_symmetry_multiplicity
_atom_site_calc_flag
_atom_site_refinement_flags
Ru1 Ru 0.78554(3) 0.625477(11) 0.63473(2) 0.02269(8) Uani 1 1 d .
Ru2 Ru 0.68329(3) 0.652691(11) 0.82875(2) 0.02546(9) Uani 1 1 d .
C1 C 0.7337(5) 0.54436(17) 0.9741(3) 0.0402(9) Uani 1 1 d .
H1 H 0.7415 0.5695 1.0365 0.048 Uiso 1 1 calc R
C2 C 0.7571(6) 0.48878(18) 1.0002(4) 0.0489(11) Uani 1 1 d .
H2 H 0.7812 0.4759 1.0787 0.059 Uiso 1 1 calc R
C3 C 0.7447(5) 0.45265(17) 0.9094(4) 0.0408(9) Uani 1 1 d .
H3 H 0.7610 0.4143 0.9248 0.049 Uiso 1 1 calc R
C4 C 0.7083(4) 0.47217(15) 0.7957(3) 0.0307(8) Uani 1 1 d .
H4 H 0.7000 0.4474 0.7327 0.037 Uiso 1 1 calc R
C5 C 0.6838(4) 0.52880(14) 0.7744(3) 0.0250(7) Uani 1 1 d .
C6 C 0.6373(4) 0.55372(13) 0.6568(3) 0.0227(6) Uani 1 1 d .
C7 C 0.5248(4) 0.60042(14) 0.6263(3) 0.0243(7) Uani 1 1 d .
C8 C 0.5222(4) 0.61914(14) 0.5137(3) 0.0279(7) Uani 1 1 d .
C9 C 0.6153(4) 0.58046(15) 0.4675(3) 0.0293(7) Uani 1 1 d .
C10 C 0.6838(4) 0.53842(14) 0.5548(3) 0.0249(7) Uani 1 1 d .
C11 C 0.7776(4) 0.49409(16) 0.5309(3) 0.0326(8) Uani 1 1 d .
H11 H 0.8254 0.4667 0.5884 0.039 Uiso 1 1 calc R
C12 C 0.7964(5) 0.49235(17) 0.4212(4) 0.0407(10) Uani 1 1 d .
H12 H 0.8540 0.4621 0.4018 0.049 Uiso 1 1 calc R
C13 C 0.7335(5) 0.5337(2) 0.3369(3) 0.0437(10) Uani 1 1 d .
H13 H 0.7524 0.5310 0.2631 0.052 Uiso 1 1 calc R
C14 C 0.6462(5) 0.57751(17) 0.3573(3) 0.0369(9) Uani 1 1 d .
H14 H 0.6069 0.6054 0.2995 0.044 Uiso 1 1 calc R
C15 C 0.4466(4) 0.62833(14) 0.7020(3) 0.0267(7) Uani 1 1 d .
H15 H 0.3912 0.6006 0.7387 0.032 Uiso 1 1 calc R
C16 C 0.3191(5) 0.67136(16) 0.6348(3) 0.0331(8) Uani 1 1 d .
H16A H 0.2128 0.6525 0.5951 0.040 Uiso 1 1 calc R
H16B H 0.2995 0.6978 0.6920 0.040 Uiso 1 1 calc R
C17 C 0.3717(5) 0.70307(16) 0.5440(3) 0.0351(8) Uani 1 1 d .
H17A H 0.4730 0.7245 0.5842 0.042 Uiso 1 1 calc R
H17B H 0.2831 0.7295 0.5036 0.042 Uiso 1 1 calc R
C18 C 0.4064(4) 0.66492(15) 0.4521(3) 0.0316(8) Uani 1 1 d .
H18 H 0.4576 0.6865 0.4015 0.038 Uiso 1 1 calc R
C19 C 0.1463(5) 0.67320(18) 0.2947(4) 0.0451(10) Uani 1 1 d .
H19A H 0.1953 0.6837 0.2330 0.054 Uiso 1 1 calc R
H19B H 0.1245 0.7073 0.3329 0.054 Uiso 1 1 calc R
C20 C -0.0106(5) 0.64228(19) 0.2417(4) 0.0464(10) Uani 1 1 d .
H20A H 0.0123 0.6088 0.2039 0.070 Uiso 1 1 calc R
H20B H -0.0893 0.6655 0.1829 0.070 Uiso 1 1 calc R
H20C H -0.0582 0.6322 0.3035 0.070 Uiso 1 1 calc R
C21 C 0.5714(5) 0.66378(16) 0.9426(3) 0.0368(9) Uani 1 1 d .
C22 C 0.9185(5) 0.66451(15) 0.9237(3) 0.0326(8) Uani 1 1 d .
C23 C 0.6686(5) 0.72785(16) 0.7887(3) 0.0330(8) Uani 1 1 d .
C24 C 0.9995(4) 0.61091(14) 0.7330(3) 0.0274(7) Uani 1 1 d .
C25 C 0.8527(5) 0.69392(16) 0.5953(3) 0.0330(8) Uani 1 1 d .
N1 N 0.7003(4) 0.56447(12) 0.8641(2) 0.0285(6) Uani 1 1 d .
O1 O 0.2578(3) 0.63820(11) 0.3799(2) 0.0343(6) Uani 1 1 d .
O2 O 0.5030(4) 0.66968(14) 1.0088(3) 0.0568(9) Uani 1 1 d .
O3 O 1.0517(3) 0.67276(13) 0.9780(2) 0.0426(7) Uani 1 1 d .
O4 O 0.6640(4) 0.77385(11) 0.7698(3) 0.0447(7) Uani 1 1 d .
O5 O 1.1320(3) 0.60095(12) 0.7944(2) 0.0368(6) Uani 1 1 d .
O6 O 0.8922(4) 0.73640(12) 0.5710(3) 0.0535(8) Uani 1 1 d .

loop_
_atom_site_aniso_label
_atom_site_aniso_U_11
_atom_site_aniso_U_22
_atom_site_aniso_U_33
_atom_site_aniso_U_23
_atom_site_aniso_U_13
_atom_site_aniso_U_12
Ru1 0.02625(14) 0.01800(15) 0.02367(14) -0.00125(10) 0.00771(10) -0.00413(10)
Ru2 0.03104(15) 0.01879(15) 0.02706(15) -0.00362(10) 0.00995(11) 0.00138(11)
C1 0.056(2) 0.037(2) 0.0281(18) 0.0016(16) 0.0141(17) 0.0045(19)
C2 0.078(3) 0.037(2) 0.031(2) 0.0123(18) 0.017(2) 0.009(2)
C3 0.052(2) 0.026(2) 0.043(2) 0.0120(17) 0.0133(19) 0.0047(17)
C4 0.0309(18) 0.0235(18) 0.0383(19) 0.0000(15) 0.0117(15) 0.0001(14)
C5 0.0241(15) 0.0216(17) 0.0308(17) -0.0019(14) 0.0108(13) 0.0000(13)
C6 0.0243(15) 0.0146(15) 0.0303(17) -0.0013(13) 0.0103(13) -0.0033(12)
C7 0.0223(15) 0.0199(17) 0.0281(16) -0.0017(13) 0.0046(13) -0.0065(13)
C8 0.0282(17) 0.0225(18) 0.0299(17) -0.0021(14) 0.0048(14) -0.0058(13)
C9 0.0288(17) 0.031(2) 0.0270(17) -0.0049(14) 0.0072(14) -0.0110(14)
C10 0.0263(16) 0.0194(17) 0.0296(17) -0.0081(13) 0.0099(13) -0.0081(13)
C11 0.0304(18) 0.029(2) 0.040(2) -0.0090(16) 0.0136(15) -0.0084(15)
C12 0.040(2) 0.039(2) 0.049(2) -0.0225(19) 0.0225(19) -0.0110(18)
C13 0.048(2) 0.056(3) 0.032(2) -0.0156(19) 0.0192(18) -0.020(2)
C14 0.042(2) 0.039(2) 0.0312(19) -0.0058(16) 0.0145(16) -0.0153(18)
C15 0.0255(16) 0.0213(17) 0.0331(18) 0.0006(14) 0.0091(14) 0.0007(13)
C16 0.0342(19) 0.0259(19) 0.040(2) 0.0005(16) 0.0124(16) 0.0055(15)
C17 0.0353(19) 0.027(2) 0.038(2) 0.0033(16) 0.0053(16) 0.0033(15)
C18 0.0322(18) 0.0283(19) 0.0314(18) 0.0002(15) 0.0060(15) -0.0059(15)
C19 0.050(2) 0.037(2) 0.037(2) 0.0096(18) -0.0038(18) 0.0019(19)
C20 0.036(2) 0.045(3) 0.051(3) 0.007(2) 0.0049(19) 0.0035(19)
C21 0.046(2) 0.026(2) 0.041(2) -0.0104(16) 0.0160(18) 0.0018(16)
C22 0.047(2) 0.0239(19) 0.0281(18) -0.0043(14) 0.0135(17) 0.0037(16)
C23 0.0348(19) 0.028(2) 0.0357(19) -0.0048(16) 0.0098(15) -0.0008(15)
C24 0.0358(19) 0.0227(17) 0.0281(17) -0.0034(14) 0.0165(15) -0.0028(14)
C25 0.0376(19) 0.031(2) 0.0272(17) 0.0022(15) 0.0054(15) -0.0066(16)
N1 0.0353(16) 0.0223(15) 0.0275(14) 0.0010(12) 0.0093(12) 0.0021(12)
O1 0.0345(13) 0.0307(14) 0.0329(14) 0.0034(11) 0.0041(11) -0.0015(11)
O2 0.075(2) 0.054(2) 0.0570(19) -0.0147(16) 0.0429(18) 0.0000(17)
O3 0.0352(15) 0.0462(17) 0.0407(15) -0.0125(13) 0.0039(13) 0.0045(13)
O4 0.0552(18) 0.0214(15) 0.0525(18) -0.0021(13) 0.0102(14) -0.0018(12)
O5 0.0313(14) 0.0457(17) 0.0353(14) 0.0040(12) 0.0134(11) 0.0052(12)
O6 0.067(2) 0.0343(17) 0.0519(18) 0.0133(14) 0.0084(16) -0.0183(15)

loop_
_atom_type_symbol
_atom_type_description
_atom_type_scat_dispersion_real
_atom_type_scat_dispersion_imag
_atom_type_scat_source
C C 0.0033 0.0016 'International Tables Vol C Tables 4.2.6.8 and 6.1.1.4'
H H 0.0000 0.0000 'International Tables Vol C Tables 4.2.6.8 and 6.1.1.4'
N N 0.0061 0.0033 'International Tables Vol C Tables 4.2.6.8 and 6.1.1.4'
O O 0.0106 0.0060 'International Tables Vol C Tables 4.2.6.8 and 6.1.1.4'
Ru Ru -1.2594 0.8363 'International Tables Vol C Tables 4.2.6.8 and 6.1.1.4'

loop_
_geom_angle_atom_site_label_1
_geom_angle_atom_site_label_2
_geom_angle_atom_site_label_3
_geom_angle
C24 Ru1 C25 90.72(16)
C24 Ru1 C6 104.75(14)
C25 Ru1 C6 164.21(14)
C24 Ru1 C8 165.14(14)
C25 Ru1 C8 102.68(15)
C6 Ru1 C8 62.36(12)
C24 Ru1 C7 136.26(13)
C25 Ru1 C7 126.92(15)
C6 Ru1 C7 37.78(12)
C8 Ru1 C7 36.51(12)
C24 Ru1 C9 131.99(14)
C25 Ru1 C9 110.77(14)
C6 Ru1 C9 60.94(12)
C8 Ru1 C9 36.68(12)
C7 Ru1 C9 60.45(12)
C24 Ru1 C10 104.18(14)
C25 Ru1 C10 142.56(14)
C6 Ru1 C10 36.67(11)
C8 Ru1 C10 61.17(12)
C7 Ru1 C10 61.11(12)
C9 Ru1 C10 35.78(12)
C24 Ru1 Ru2 91.06(10)
C25 Ru1 Ru2 101.61(12)
C6 Ru1 Ru2 75.39(8)
C8 Ru1 Ru2 92.46(10)
C7 Ru1 Ru2 62.91(8)
C9 Ru1 Ru2 123.35(9)
C10 Ru1 Ru2 112.04(8)
C23 Ru2 C21 92.17(16)
C23 Ru2 C22 88.83(16)
C21 Ru2 C22 102.11(16)
C23 Ru2 N1 176.44(13)
C21 Ru2 N1 90.96(14)
C22 Ru2 N1 92.17(13)
C23 Ru2 C15 96.49(15)
C21 Ru2 C15 88.65(16)
C22 Ru2 C15 167.84(13)
N1 Ru2 C15 81.89(12)
C23 Ru2 Ru1 91.70(11)
C21 Ru2 Ru1 168.00(12)
C22 Ru2 Ru1 89.31(11)
N1 Ru2 Ru1 84.90(8)
C15 Ru2 Ru1 79.63(10)
N1 C1 C2 122.9(4)
N1 C1 H1 118.5
C2 C1 H1 118.5
C3 C2 C1 118.2(4)
C3 C2 H2 120.9
C1 C2 H2 120.9
C2 C3 C4 119.9(4)
C2 C3 H3 120.0
C4 C3 H3 120.0
C3 C4 C5 119.4(3)
C3 C4 H4 120.3
C5 C4 H4 120.3
N1 C5 C4 120.7(3)
N1 C5 C6 115.4(3)
C4 C5 C6 124.0(3)
C10 C6 C7 108.8(3)
C10 C6 C5 130.0(3)
C7 C6 C5 121.2(3)
C10 C6 Ru1 77.40(18)
C7 C6 Ru1 73.23(18)
C5 C6 Ru1 116.7(2)
C8 C7 C15 125.1(3)
C8 C7 C6 107.4(3)
C15 C7 C6 127.0(3)
C8 C7 Ru1 71.08(18)
C15 C7 Ru1 118.8(2)
C6 C7 Ru1 68.99(17)
C7 C8 C9 108.2(3)
C7 C8 C18 120.7(3)
C9 C8 C18 129.8(3)
C7 C8 Ru1 72.41(19)
C9 C8 Ru1 74.8(2)
C18 C8 Ru1 128.6(2)
C14 C9 C10 119.0(3)
C14 C9 C8 132.2(4)
C10 C9 C8 108.9(3)
C14 C9 Ru1 124.8(2)
C10 C9 Ru1 73.19(19)
C8 C9 Ru1 68.49(19)
C11 C10 C9 120.7(3)
C11 C10 C6 133.3(3)
C9 C10 C6 106.0(3)
C11 C10 Ru1 126.9(2)
C9 C10 Ru1 71.03(19)
C6 C10 Ru1 65.93(17)
C12 C11 C10 117.4(4)
C12 C11 H11 121.3
C10 C11 H11 121.3
C11 C12 C13 122.2(4)
C11 C12 H12 118.9
C13 C12 H12 118.9
C14 C13 C12 122.2(4)
C14 C13 H13 118.9
C12 C13 H13 118.9
C13 C14 C9 118.4(4)
C13 C14 H14 120.8
C9 C14 H14 120.8
C7 C15 C16 112.1(3)
C7 C15 Ru2 93.3(2)
C16 C15 Ru2 121.5(2)
C7 C15 H15 109.6
C16 C15 H15 109.6
Ru2 C15 H15 109.6
C17 C16 C15 113.7(3)
C17 C16 H16A 108.8
C15 C16 H16A 108.8
C17 C16 H16B 108.8
C15 C16 H16B 108.8
H16A C16 H16B 107.7
C16 C17 C18 112.2(3)
C16 C17 H17A 109.2
C18 C17 H17A 109.2
C16 C17 H17B 109.2
C18 C17 H17B 109.2
H17A C17 H17B 107.9
O1 C18 C8 105.9(3)
O1 C18 C17 111.7(3)
C8 C18 C17 109.6(3)
O1 C18 H18 109.8
C8 C18 H18 109.8
C17 C18 H18 109.8
O1 C19 C20 107.9(3)
O1 C19 H19A 110.1
C20 C19 H19A 110.1
O1 C19 H19B 110.1
C20 C19 H19B 110.1
H19A C19 H19B 108.4
C19 C20 H20A 109.5
C19 C20 H20B 109.5
H20A C20 H20B 109.5
C19 C20 H20C 109.5
H20A C20 H20C 109.5
H20B C20 H20C 109.5
O2 C21 Ru2 178.8(4)
O3 C22 Ru2 178.1(3)
O4 C23 Ru2 176.8(4)
O5 C24 Ru1 178.9(3)
O6 C25 Ru1 179.1(4)
C1 N1 C5 118.9(3)
C1 N1 Ru2 121.7(3)
C5 N1 Ru2 119.4(2)
C19 O1 C18 114.7(3)

loop_
_geom_bond_atom_site_label_1
_geom_bond_atom_site_label_2
_geom_bond_distance
Ru1 C24 1.859(4)
Ru1 C25 1.864(4)
Ru1 C6 2.213(3)
Ru1 C8 2.252(4)
Ru1 C7 2.270(3)
Ru1 C9 2.337(3)
Ru1 C10 2.365(3)
Ru1 Ru2 2.8075(12)
Ru2 C23 1.878(4)
Ru2 C21 1.914(4)
Ru2 C22 1.982(4)
Ru2 N1 2.176(3)
Ru2 C15 2.182(4)
C1 N1 1.349(5)
C1 C2 1.383(6)
C1 H1 0.9500
C2 C3 1.374(6)
C2 H2 0.9500
C3 C4 1.381(5)
C3 H3 0.9500
C4 C5 1.400(5)
C4 H4 0.9500
C5 N1 1.352(4)
C5 C6 1.467(5)
C6 C10 1.447(4)
C6 C7 1.452(5)
C7 C8 1.417(5)
C7 C15 1.452(5)
C8 C9 1.446(5)
C8 C18 1.512(5)
C9 C14 1.428(5)
C9 C10 1.445(5)
C10 C11 1.421(5)
C11 C12 1.374(5)
C11 H11 0.9500
C12 C13 1.402(6)
C12 H12 0.9500
C13 C14 1.362(6)
C13 H13 0.9500
C14 H14 0.9500
C15 C16 1.535(5)
C15 H15 1.0000
C16 C17 1.511(5)
C16 H16A 0.9900
C16 H16B 0.9900
C17 C18 1.537(5)
C17 H17A 0.9900
C17 H17B 0.9900
C18 O1 1.438(4)
C18 H18 1.0000
C19 O1 1.430(5)
C19 C20 1.485(6)
C19 H19A 0.9900
C19 H19B 0.9900
C20 H20A 0.9800
C20 H20B 0.9800
C20 H20C 0.9800
C21 O2 1.133(5)
C22 O3 1.130(5)
C23 O4 1.136(5)
C24 O5 1.158(4)
C25 O6 1.149(4)

loop_
_geom_torsion_atom_site_label_1
_geom_torsion_atom_site_label_2
_geom_torsion_atom_site_label_3
_geom_torsion_atom_site_label_4
_geom_torsion
C24 Ru1 Ru2 C23 108.54(16)
C25 Ru1 Ru2 C23 17.59(16)
C6 Ru1 Ru2 C23 -146.49(14)
C8 Ru1 Ru2 C23 -85.90(15)
C7 Ru1 Ru2 C23 -108.12(15)
C9 Ru1 Ru2 C23 -107.06(16)
C10 Ru1 Ru2 C23 -145.68(15)
C24 Ru1 Ru2 C21 -142.7(6)
C25 Ru1 Ru2 C21 126.3(6)
C6 Ru1 Ru2 C21 -37.7(6)
C8 Ru1 Ru2 C21 22.8(6)
C7 Ru1 Ru2 C21 0.6(6)
C9 Ru1 Ru2 C21 1.7(6)
C10 Ru1 Ru2 C21 -36.9(6)
C24 Ru1 Ru2 C22 19.73(16)
C25 Ru1 Ru2 C22 -71.22(16)
C6 Ru1 Ru2 C22 124.70(14)
C8 Ru1 Ru2 C22 -174.71(14)
C7 Ru1 Ru2 C22 163.07(14)
C9 Ru1 Ru2 C22 164.13(15)
C10 Ru1 Ru2 C22 125.51(14)
C24 Ru1 Ru2 N1 -72.51(13)
C25 Ru1 Ru2 N1 -163.47(14)
C6 Ru1 Ru2 N1 32.46(12)
C8 Ru1 Ru2 N1 93.05(12)
C7 Ru1 Ru2 N1 70.82(12)
C9 Ru1 Ru2 N1 71.89(14)
C10 Ru1 Ru2 N1 33.26(12)
C24 Ru1 Ru2 C15 -155.17(14)
C25 Ru1 Ru2 C15 113.87(15)
C6 Ru1 Ru2 C15 -50.20(13)
C8 Ru1 Ru2 C15 10.39(13)
C7 Ru1 Ru2 C15 -11.84(13)
C9 Ru1 Ru2 C15 -10.77(14)
C10 Ru1 Ru2 C15 -49.40(13)
N1 C1 C2 C3 -0.4(7)
C1 C2 C3 C4 -0.5(7)
C2 C3 C4 C5 -0.3(6)
C3 C4 C5 N1 2.0(5)
C3 C4 C5 C6 -177.1(3)
N1 C5 C6 C10 145.9(3)
C4 C5 C6 C10 -34.9(5)
N1 C5 C6 C7 -35.8(4)
C4 C5 C6 C7 143.4(3)
N1 C5 C6 Ru1 50.0(3)
C4 C5 C6 Ru1 -130.8(3)
C24 Ru1 C6 C10 -94.1(2)
C25 Ru1 C6 C10 97.8(5)
C8 Ru1 C6 C10 78.0(2)
C7 Ru1 C6 C10 114.3(3)
C9 Ru1 C6 C10 36.12(19)
Ru2 Ru1 C6 C10 178.75(19)
C24 Ru1 C6 C7 151.61(19)
C25 Ru1 C6 C7 -16.5(6)
C8 Ru1 C6 C7 -36.35(19)
C9 Ru1 C6 C7 -78.2(2)
C10 Ru1 C6 C7 -114.3(3)
Ru2 Ru1 C6 C7 64.41(17)
C24 Ru1 C6 C5 34.6(3)
C25 Ru1 C6 C5 -133.5(5)
C8 Ru1 C6 C5 -153.3(3)
C7 Ru1 C6 C5 -117.0(3)
C9 Ru1 C6 C5 164.8(3)
C10 Ru1 C6 C5 128.7(3)
Ru2 Ru1 C6 C5 -52.6(2)
C10 C6 C7 C8 -8.9(4)
C5 C6 C7 C8 172.5(3)
Ru1 C6 C7 C8 61.0(2)
C10 C6 C7 C15 179.1(3)
C5 C6 C7 C15 0.5(5)
Ru1 C6 C7 C15 -111.0(3)
C10 C6 C7 Ru1 -69.9(2)
C5 C6 C7 Ru1 111.5(3)
C24 Ru1 C7 C8 -159.7(2)
C25 Ru1 C7 C8 56.4(3)
C6 Ru1 C7 C8 -118.0(3)
C9 Ru1 C7 C8 -38.4(2)
C10 Ru1 C7 C8 -79.6(2)
Ru2 Ru1 C7 C8 140.6(2)
C24 Ru1 C7 C15 80.0(3)
C25 Ru1 C7 C15 -63.9(3)
C6 Ru1 C7 C15 121.6(3)
C8 Ru1 C7 C15 -120.3(4)
C9 Ru1 C7 C15 -158.7(3)
C10 Ru1 C7 C15 160.1(3)
Ru2 Ru1 C7 C15 20.3(2)
C24 Ru1 C7 C6 -41.7(3)
C25 Ru1 C7 C6 174.4(2)
C8 Ru1 C7 C6 118.0(3)
C9 Ru1 C7 C6 79.6(2)
C10 Ru1 C7 C6 38.42(18)
Ru2 Ru1 C7 C6 -101.39(18)
C15 C7 C8 C9 179.3(3)
C6 C7 C8 C9 7.1(4)
Ru1 C7 C8 C9 66.8(2)
C15 C7 C8 C18 -12.5(5)
C6 C7 C8 C18 175.3(3)
Ru1 C7 C8 C18 -125.0(3)
C15 C7 C8 Ru1 112.5(3)
C6 C7 C8 Ru1 -59.7(2)
C24 Ru1 C8 C7 69.1(6)
C25 Ru1 C8 C7 -137.0(2)
C6 Ru1 C8 C7 37.61(19)
C9 Ru1 C8 C7 115.2(3)
C10 Ru1 C8 C7 79.4(2)
Ru2 Ru1 C8 C7 -34.47(19)
C24 Ru1 C8 C9 -46.1(6)
C25 Ru1 C8 C9 107.8(2)
C6 Ru1 C8 C9 -77.6(2)
C7 Ru1 C8 C9 -115.2(3)
C10 Ru1 C8 C9 -35.78(19)
Ru2 Ru1 C8 C9 -149.68(19)
C24 Ru1 C8 C18 -175.3(4)
C25 Ru1 C8 C18 -21.3(3)
C6 Ru1 C8 C18 153.2(4)
C7 Ru1 C8 C18 115.6(4)
C9 Ru1 C8 C18 -129.2(4)
C10 Ru1 C8 C18 -165.0(4)
Ru2 Ru1 C8 C18 81.1(3)
C7 C8 C9 C14 176.7(4)
C18 C8 C9 C14 9.9(6)
Ru1 C8 C9 C14 -118.1(4)
C7 C8 C9 C10 -2.8(4)
C18 C8 C9 C10 -169.6(3)
Ru1 C8 C9 C10 62.4(2)
C7 C8 C9 Ru1 -65.2(2)
C18 C8 C9 Ru1 128.0(4)
C24 Ru1 C9 C14 -67.2(4)
C25 Ru1 C9 C14 43.9(4)
C6 Ru1 C9 C14 -151.0(4)
C8 Ru1 C9 C14 127.2(4)
C7 Ru1 C9 C14 165.4(4)
C10 Ru1 C9 C14 -114.0(4)
Ru2 Ru1 C9 C14 164.3(3)
C24 Ru1 C9 C10 46.8(3)
C25 Ru1 C9 C10 157.8(2)
C6 Ru1 C9 C10 -37.01(18)
C8 Ru1 C9 C10 -118.8(3)
C7 Ru1 C9 C10 -80.6(2)
Ru2 Ru1 C9 C10 -81.7(2)
C24 Ru1 C9 C8 165.6(2)
C25 Ru1 C9 C8 -83.3(2)
C6 Ru1 C9 C8 81.8(2)
C7 Ru1 C9 C8 38.23(19)
C10 Ru1 C9 C8 118.8(3)
Ru2 Ru1 C9 C8 37.1(2)
C14 C9 C10 C11 -1.3(5)
C8 C9 C10 C11 178.2(3)
Ru1 C9 C10 C11 -122.3(3)
C14 C9 C10 C6 177.8(3)
C8 C9 C10 C6 -2.6(4)
Ru1 C9 C10 C6 56.8(2)
C14 C9 C10 Ru1 120.9(3)
C8 C9 C10 Ru1 -59.5(2)
C7 C6 C10 C11 -174.0(3)
C5 C6 C10 C11 4.4(6)
Ru1 C6 C10 C11 118.9(4)
C7 C6 C10 C9 7.0(3)
C5 C6 C10 C9 -174.5(3)
Ru1 C6 C10 C9 -60.1(2)
C7 C6 C10 Ru1 67.1(2)
C5 C6 C10 Ru1 -114.4(3)
C24 Ru1 C10 C11 -31.4(3)
C25 Ru1 C10 C11 79.2(4)
C6 Ru1 C10 C11 -127.2(4)
C8 Ru1 C10 C11 151.3(4)
C7 Ru1 C10 C11 -166.8(4)
C9 Ru1 C10 C11 114.6(4)
Ru2 Ru1 C10 C11 -128.5(3)
C24 Ru1 C10 C9 -146.0(2)
C25 Ru1 C10 C9 -35.5(3)
C6 Ru1 C10 C9 118.2(3)
C8 Ru1 C10 C9 36.69(19)
C7 Ru1 C10 C9 78.6(2)
Ru2 Ru1 C10 C9 116.90(18)
C24 Ru1 C10 C6 95.8(2)
C25 Ru1 C10 C6 -153.7(2)
C8 Ru1 C10 C6 -81.5(2)
C7 Ru1 C10 C6 -39.61(18)
C9 Ru1 C10 C6 -118.2(3)
Ru2 Ru1 C10 C6 -1.3(2)
C9 C10 C11 C12 -1.5(5)
C6 C10 C11 C12 179.6(3)
Ru1 C10 C11 C12 -90.0(4)
C10 C11 C12 C13 3.0(5)
C11 C12 C13 C14 -1.6(6)
C12 C13 C14 C9 -1.4(6)
C10 C9 C14 C13 2.8(5)
C8 C9 C14 C13 -176.7(4)
Ru1 C9 C14 C13 91.8(4)
C8 C7 C15 C16 16.3(5)
C6 C7 C15 C16 -173.0(3)
Ru1 C7 C15 C16 102.6(3)
C8 C7 C15 Ru2 -109.6(3)
C6 C7 C15 Ru2 61.0(3)
Ru1 C7 C15 Ru2 -23.4(2)
C23 Ru2 C15 C7 107.2(2)
C21 Ru2 C15 C7 -160.8(2)
C22 Ru2 C15 C7 -8.3(8)
N1 Ru2 C15 C7 -69.6(2)
Ru1 Ru2 C15 C7 16.62(18)
C23 Ru2 C15 C16 -11.3(3)
C21 Ru2 C15 C16 80.7(3)
C22 Ru2 C15 C16 -126.8(6)
N1 Ru2 C15 C16 171.9(3)
Ru1 Ru2 C15 C16 -101.9(3)
C7 C15 C16 C17 -38.6(4)
Ru2 C15 C16 C17 70.2(4)
C15 C16 C17 C18 58.0(4)
C7 C8 C18 O1 -92.3(4)
C9 C8 C18 O1 73.1(4)
Ru1 C8 C18 O1 176.3(2)
C7 C8 C18 C17 28.4(4)
C9 C8 C18 C17 -166.3(3)
Ru1 C8 C18 C17 -63.0(4)
C16 C17 C18 O1 66.7(4)
C16 C17 C18 C8 -50.4(4)
C23 Ru2 C21 O2 122(20)
C22 Ru2 C21 O2 -149(20)
N1 Ru2 C21 O2 -57(20)
C15 Ru2 C21 O2 25(20)
Ru1 Ru2 C21 O2 13(21)
C23 Ru2 C22 O3 20(10)
C21 Ru2 C22 O3 -72(10)
N1 Ru2 C22 O3 -163(10)
C15 Ru2 C22 O3 137(10)
Ru1 Ru2 C22 O3 112(10)
C21 Ru2 C23 O4 62(6)
C22 Ru2 C23 O4 -40(6)
N1 Ru2 C23 O4 -147(5)
C15 Ru2 C23 O4 151(6)
Ru1 Ru2 C23 O4 -129(6)
C25 Ru1 C24 O5 -170(100)
C6 Ru1 C24 O5 13(16)
C8 Ru1 C24 O5 -15(16)
C7 Ru1 C24 O5 38(16)
C9 Ru1 C24 O5 -51(16)
C10 Ru1 C24 O5 -25(16)
Ru2 Ru1 C24 O5 88(16)
C24 Ru1 C25 O6 -144(23)
C6 Ru1 C25 O6 25(23)
C8 Ru1 C25 O6 43(23)
C7 Ru1 C25 O6 12(23)
C9 Ru1 C25 O6 80(23)
C10 Ru1 C25 O6 101(23)
Ru2 Ru1 C25 O6 -53(23)
C2 C1 N1 C5 2.1(6)
C2 C1 N1 Ru2 -175.2(3)
C4 C5 N1 C1 -2.9(5)
C6 C5 N1 C1 176.4(3)
C4 C5 N1 Ru2 174.5(2)
C6 C5 N1 Ru2 -6.3(4)
C23 Ru2 N1 C1 169(2)
C21 Ru2 N1 C1 -39.4(3)
C22 Ru2 N1 C1 62.7(3)
C15 Ru2 N1 C1 -127.9(3)
Ru1 Ru2 N1 C1 151.8(3)
C23 Ru2 N1 C5 -8(2)
C21 Ru2 N1 C5 143.3(3)
C22 Ru2 N1 C5 -114.5(3)
C15 Ru2 N1 C5 54.8(3)
Ru1 Ru2 N1 C5 -25.4(2)
C20 C19 O1 C18 -170.9(3)
C8 C18 O1 C19 -166.9(3)
C17 C18 O1 C19 73.8(4)
